data_1518101
loop_
_publ_author_name
'Soufiane, A.'
'Vilminot, S.'

_publ_section_title
;
 Sur un fluorure mixte d'etain II et IV : (NH4)3Sn3F11
;
_journal_name_full 'Revue de Chimie Minerale'
_journal_page_first 799
_journal_page_last 808
_journal_volume 22
_journal_year 1985
_chemical_formula_sum 'F11 H12 N3 Sn3'
_chemical_formula_weight 619.23
_space_group_IT_number 35
_symmetry_cell_setting orthorhombic
_symmetry_Int_Tables_number 35
_symmetry_space_group_name_Hall 'C 2 -2'
_symmetry_space_group_name_H-M 'C m m 2'
_cell_angle_alpha 90
_cell_angle_beta 90
_cell_angle_gamma 90
_cell_formula_units_Z 8
_cell_length_a 12.773(3)
_cell_length_b 25.564(6)
_cell_length_c 8.052(1)
_cell_volume 2629.2(9)
_diffrn_ambient_temperature 293
_diffrn_radiation_probe x-ray
_diffrn_radiation_type MoK\a
_diffrn_radiation_wavelength 0.71069
_exptl_absorpt_coefficient_mu 5.768
_exptl_crystal_density_diffrn 3.128
_exptl_crystal_density_meas 3.11
_refine_ls_number_reflns 1619
_refine_ls_R_factor_gt 0.042
_cod_data_source_file RCM-1985-22-799-808.cif
_cod_data_source_block '[NH4]3Sn3F11'
_cod_original_formula_sum 'H12 F11 N3 Sn3'
_cod_database_code 1518101

loop_
_symmetry_equiv_pos_site_id
_symmetry_equiv_pos_as_xyz
1 x,y,z
2 -x,-y,z
3 -x,y,z
4 x,-y,z
5 1/2+x,1/2+y,z
6 1/2-x,1/2-y,z
7 1/2-x,1/2+y,z
8 1/2+x,1/2-y,z

loop_
_atom_site_label
_atom_site_type_symbol
_atom_site_thermal_displace_type
_atom_site_fract_x
_atom_site_fract_y
_atom_site_fract_z
_atom_site_occupancy
_atom_site_U_iso_or_equiv
_atom_site_attached_hydrogens
Sn1 Sn Uiso 0.24430(10) 0.07930(10) 0.20000 1.000 0.0127 0
Sn2 Sn Uiso 0.00000 0.17270(10) 0.3685(2) 1.000 0.0127 0
Sn3 Sn Uiso 0.00000 0.33220(10) 0.4099(3) 1.000 0.0127 0
Sn4 Sn Uiso 0.25000 0.25000 0.0834(2) 1.000 0.0127 0
Sn6 Sn Uiso 0.00000 0.50000 0.4956(3) 1.000 0.0127 0
F1 F Uiso 0.220(2) 0.00000 0.124(3) 1.000 0.0127 0
F2 F Uiso 0.3550(10) 0.0819(7) 0.030(2) 1.000 0.0127 0
F3 F Uiso 0.142(2) 0.0910(8) 0.018(2) 1.000 0.0127 0
F4 F Uiso 0.00000 0.2495(7) 0.462(3) 1.000 0.0127 0
F5 F Uiso 0.390(2) 0.3400(8) 0.554(3) 1.000 0.0127 0
F6 F Uiso 0.391(2) 0.1665(8) 0.604(2) 1.000 0.0127 0
F7 F Uiso 0.131(4) 0.245(2) 0.967(5) 1.000 0.0127 0
F8 F Uiso 0.138(3) 0.236(3) 0.240(6) 1.000 0.0127 0
F9 F Uiso 0.218(4) 0.3220(10) 0.146(8) 1.000 0.0127 0
F13 F Uiso 0.6050(10) 0.00000 0.3220(10) 1.000 0.0127 0
F14 F Uiso 0.3910(10) 0.00000 0.6740(10) 1.000 0.0127 0
F15 F Uiso 0.00000 0.4240(6) 0.513(4) 1.000 0.0127 0
Sn5 Sn Uiso 0.00000 0.00000 0.5189(3) 1.000 0.0127 0
F10 F Uiso 0.00000 0.0526(5) 0.3410(10) 1.000 0.0127 0
F11 F Uiso 0.00000 0.0540(4) 0.6860(10) 1.000 0.0127 0
F12 F Uiso 0.1531(8) 0.00000 0.518(2) 1.000 0.0127 0
N1 N Uiso 0.00000 0.50000 0.009(8) 1.000 0.0127 4
N2 N Uiso 0.00000 0.00000 0.023(6) 1.000 0.0127 4
N3 N Uiso 0.25000 0.25000 0.594(3) 1.000 0.0127 4
N4 N Uiso 0.244(3) 0.077(2) 0.691(5) 1.000 0.0127 4
N5 N Uiso 0.00000 0.1609(7) 0.885(2) 1.000 0.0127 4
N6 N Uiso 0.00000 0.3400(7) 0.916(3) 1.000 0.0127 4

loop_
_atom_type_symbol
_atom_type_description
_atom_type_scat_dispersion_real
_atom_type_scat_dispersion_imag
_atom_type_scat_source
F F 0.0171 0.0103 ' International Tables Vol C Tables 4.2.6.8 and 6.1.1.4'
N N 0.0061 0.0033 ' International Tables Vol C Tables 4.2.6.8 and 6.1.1.4'
Sn Sn -0.6537 1.4246 ' International Tables Vol C Tables 4.2.6.8 and 6.1.1.4'

loop_
_geom_angle_atom_site_label_1
_geom_angle_atom_site_label_2
_geom_angle_atom_site_label_3
_geom_angle
_geom_angle_site_symmetry_1
_geom_angle_site_symmetry_3
_geom_angle_publ_flag
F1 Sn1 F2 86.4(8) . . yes
F1 Sn1 F3 80.6(9) . . yes
F1 Sn1 F9 153.7(15) . 6_555 yes
F2 Sn1 F3 87.4(8) . . yes
F2 Sn1 F9 73.7(14) . 6_555 yes
F3 Sn1 F9 81.5(14) . 6_555 yes
F4 Sn2 F8 64.1(15) . . yes
F4 Sn2 F8 64.1(15) . 3_555 yes
F4 Sn2 F5 83.6(7) . 6_555 yes
F4 Sn2 F5 83.6(7) . 8_455 yes
F8 Sn2 F8 85.1(17) . 3_555 yes
F5 Sn2 F8 85.7(12) 6_555 . yes
F5 Sn2 F8 147.2(15) 8_455 . yes
F5 Sn2 F8 147.2(15) 6_555 3_555 yes
F5 Sn2 F8 85.7(12) 8_455 3_555 yes
F5 Sn2 F5 85.2(10) 6_555 8_455 yes
F4 Sn3 F15 149.3(10) . . yes
F4 Sn3 F6 82.6(7) . 6_555 yes
F4 Sn3 F6 82.6(7) . 8_455 yes
F6 Sn3 F15 74.7(8) 6_555 . yes
F6 Sn3 F15 74.7(8) 8_455 . yes
F6 Sn3 F6 83.4(9) 6_555 8_455 yes
F8 Sn4 F9 82(3) . . yes
F7 Sn4 F8 72.6(19) 1_554 . yes
F7 Sn4 F8 168(2) 6_554 . yes
F8 Sn4 F8 98.9(19) . 6_555 yes
F8 Sn4 F9 79(3) . 6_555 yes
F7 Sn4 F9 91(2) 1_554 . yes
F7 Sn4 F9 104(2) 6_554 . yes
F8 Sn4 F9 79(3) 6_555 . yes
F9 Sn4 F9 150(3) . 6_555 yes
F7 Sn4 F7 117(2) 1_554 6_554 yes
F7 Sn4 F8 168(2) 1_554 6_555 yes
F7 Sn4 F9 104(2) 1_554 6_555 yes
F7 Sn4 F8 72.6(19) 6_554 6_555 yes
F7 Sn4 F9 91(2) 6_554 6_555 yes
F8 Sn4 F9 82(3) 6_555 6_555 yes
F15 Sn6 F15 171.8(13) . 2_565 yes
F13 Sn6 F15 93.0(7) 5_455 . yes
F14 Sn6 F15 87.0(7) 5_455 . yes
F13 Sn6 F15 93.0(7) 6_555 . yes
F14 Sn6 F15 87.0(7) 6_555 . yes
F13 Sn6 F15 93.0(7) 5_455 2_565 yes
F14 Sn6 F15 87.0(7) 5_455 2_565 yes
F13 Sn6 F15 93.0(7) 6_555 2_565 yes
F14 Sn6 F15 87.0(7) 6_555 2_565 yes
F13 Sn6 F14 179.7(5) 5_455 5_455 yes
F13 Sn6 F13 87.6(5) 5_455 6_555 yes
F13 Sn6 F14 92.1(4) 5_455 6_555 yes
F13 Sn6 F14 92.1(4) 6_555 5_455 yes
F14 Sn6 F14 88.2(4) 5_455 6_555 yes
F13 Sn6 F14 179.7(5) 6_555 6_555 yes
F11 Sn5 F12 90.2(3) 2_555 . yes
F12 Sn5 F12 179.6(7) . 2_555 yes
F10 Sn5 F11 91.1(4) 2_555 2_555 yes
F10 Sn5 F12 89.9(3) 2_555 2_555 yes
F11 Sn5 F12 90.2(3) 2_555 2_555 yes
F10 Sn5 F11 91.1(4) . . yes
F10 Sn5 F12 89.9(3) . . yes
F10 Sn5 F10 86.4(5) . 2_555 yes
F10 Sn5 F11 177.5(4) . 2_555 yes
F10 Sn5 F12 89.9(3) . 2_555 yes
F11 Sn5 F12 90.2(3) . . yes
F10 Sn5 F11 177.5(4) 2_555 . yes
F11 Sn5 F11 91.5(4) . 2_555 yes
F11 Sn5 F12 90.2(3) . 2_555 yes
F10 Sn5 F12 89.9(3) 2_555 . yes
Sn1 F1 Sn1 142.6(12) . 4_555 yes
Sn2 F4 Sn3 147.8(12) . . yes
Sn2 F8 Sn4 151(4) . . yes
Sn1 F9 Sn4 157(3) 6_555 . yes
Sn3 F15 Sn6 156.4(16) . . yes

loop_
_geom_bond_atom_site_label_1
_geom_bond_atom_site_label_2
_geom_bond_distance
_geom_bond_site_symmetry_2
_geom_bond_publ_flag
Sn1 F1 2.140(8) . yes
Sn1 F2 1.969(15) . yes
Sn1 F3 1.99(2) . yes
Sn1 F9 2.61(3) 6_555 yes
Sn2 F4 2.103(19) . yes
Sn2 F8 2.61(6) . yes
Sn2 F8 2.61(6) 3_555 yes
Sn2 F5 2.08(2) 6_555 yes
Sn2 F5 2.08(2) 8_455 yes
Sn3 F4 2.155(18) . yes
Sn3 F15 2.489(18) . yes
Sn3 F6 2.09(2) 6_555 yes
Sn3 F6 2.09(2) 8_455 yes
Sn4 F8 1.94(4) . yes
Sn4 F9 1.95(3) . yes
Sn4 F7 1.79(5) 1_554 yes
Sn4 F7 1.79(5) 6_554 yes
Sn4 F8 1.94(5) 6_555 yes
Sn4 F9 1.95(3) 6_555 yes
Sn6 F15 1.948(16) . yes
Sn6 F15 1.948(16) 2_565 yes
Sn6 F13 1.937(11) 5_455 yes
Sn6 F14 2.001(11) 5_455 yes
Sn6 F13 1.937(11) 6_555 yes
Sn6 F14 2.001(11) 6_555 yes
Sn5 F10 1.965(11) . yes
Sn5 F11 1.928(9) . yes
Sn5 F12 1.956(10) . yes
Sn5 F10 1.965(11) 2_555 yes
Sn5 F11 1.928(9) 2_555 yes
Sn5 F12 1.956(10) 2_555 yes

loop_
_geom_torsion_atom_site_label_1
_geom_torsion_atom_site_label_2
_geom_torsion_atom_site_label_3
_geom_torsion_atom_site_label_4
_geom_torsion
_geom_torsion_site_symmetry_1
_geom_torsion_site_symmetry_3
_geom_torsion_site_symmetry_4
_geom_torsion_publ_flag
F2 Sn1 F1 Sn1 107(2) . . 4_555 no
F3 Sn1 F1 Sn1 -165(2) . . 4_555 no
F1 Sn1 F9 Sn4 79(8) . 6_555 . no
F2 Sn1 F9 Sn4 121(8) . 6_555 . no
F3 Sn1 F9 Sn4 31(7) . 6_555 . no
F8 Sn2 F4 Sn3 48.8(12) . . . no
F4 Sn2 F8 Sn4 -178(5) . . . no
F8 Sn2 F8 Sn4 -114(5) 3_555 . . no
F5 Sn2 F8 Sn4 97(5) 6_555 . . no
F5 Sn2 F8 Sn4 172(3) 8_455 . . no
F15 Sn3 F4 Sn2 180.00(1) . . . no
F4 Sn3 F15 Sn6 -180.00(1) . . . no
F9 Sn4 F8 Sn2 166(5) . . . no
F7 Sn4 F8 Sn2 71(4) 1_554 . . no
F8 Sn4 F8 Sn2 -117(5) 6_555 . . no
F9 Sn4 F8 Sn2 -38(5) 6_555 . . no
F8 Sn4 F9 Sn1 151(8) . . 6_555 no
F8 Sn4 F9 Sn1 50(7) . 6_555 . no
F9 Sn4 F9 Sn1 101(8) . 6_555 . no
